data_4309521
loop_
_publ_author_name
'Haijun Yao'
'Matthew L. Kuhlman'
'Thomas B. Rauchfuss'
'Scott R. Wilson'

_publ_contact_author
; 
Thomas B. Rauchfuss 
University of Illinois at Urbana-Champaign 
Department of Chemistry 
505 South Mathews Avenue 
Urbana, Illinois  61801 
USA 
;
_publ_contact_author_email rauchfuz@uiuc.edu
_publ_contact_author_fax '1  217 244 8068'
_publ_contact_author_phone '1  217 333 5070'
_publ_section_title
;
Organo-Tricyanoborates as Tectons: Illustrative Coordination Polymers
Based on Copper(I) Derivatives
;
_journal_name_full 'Inorganic Chemistry'
_journal_page_first 6256
_journal_page_last 6264
_journal_paper_doi 10.1021/ic0506153
_journal_volume 44
_journal_year 2005
_chemical_formula_moiety 'C8 H20 N, C12 H11 Ga N3'
_chemical_formula_sum 'C20 H31 Ga N4'
_chemical_formula_weight 397.21
_chemical_name_systematic
; 
? 
;
_space_group_IT_number 61
_symmetry_cell_setting orthorhombic
_symmetry_space_group_name_Hall '-P 2ac 2ab'
_symmetry_space_group_name_H-M 'P b c a'
_atom_sites_solution_hydrogens geom
_atom_sites_solution_primary direct
_atom_sites_solution_secondary difmap
_audit_creation_method SHELXL-97
_audit_update_record
; 
2005-04-12   text and data added, srw 
;
_cell_angle_alpha 90.00
_cell_angle_beta 90.00
_cell_angle_gamma 90.00
_cell_formula_units_Z 8
_cell_length_a 10.442(2)
_cell_length_b 15.998(4)
_cell_length_c 25.863(6)
_cell_measurement_reflns_used 973
_cell_measurement_temperature 193(2)
_cell_measurement_theta_max 27.45
_cell_measurement_theta_min 2.46
_cell_volume 4320.4(17)
_computing_cell_refinement 'SAINT V6.22 (Bruker, 2001)'
_computing_data_collection 'SMART V5.625 (Bruker, 2001)'
_computing_data_reduction 'SAINT V6.22 (Bruker, 2001)'
_computing_molecular_graphics 'SHELXTL V6.12 (Bruker, 2001)'
_computing_publication_material 'CIFTAB (Sheldrick, 2001)'
_computing_structure_refinement 'SHELXTL V6.12 (Bruker, 2001)'
_computing_structure_solution 'SHELXTL V6.12 (Bruker, 2001)'
_diffrn_ambient_temperature 193(2)
_diffrn_measured_fraction_theta_full 1.000
_diffrn_measured_fraction_theta_max 1.000
_diffrn_measurement_device 'Siemens Platform/CCD'
_diffrn_measurement_method 'profile data from \w scans'
_diffrn_radiation_monochromator graphite
_diffrn_radiation_source 'normal-focus sealed tube'
_diffrn_radiation_type MoK\a
_diffrn_radiation_wavelength 0.71073
_diffrn_radiation_wavelength_id g18ca
_diffrn_reflns_av_R_equivalents 0.0551
_diffrn_reflns_av_sigmaI/netI 0.0242
_diffrn_reflns_limit_h_max 12
_diffrn_reflns_limit_h_min -12
_diffrn_reflns_limit_k_max 19
_diffrn_reflns_limit_k_min -19
_diffrn_reflns_limit_l_max 31
_diffrn_reflns_limit_l_min -31
_diffrn_reflns_number 45788
_diffrn_reflns_theta_full 25.37
_diffrn_reflns_theta_max 25.37
_diffrn_reflns_theta_min 1.57
_diffrn_standards_decay_% 0.4
_diffrn_standards_interval_time 365
_diffrn_standards_number 203
_exptl_absorpt_coefficient_mu 1.283
_exptl_absorpt_correction_T_max 0.7910
_exptl_absorpt_correction_T_min 0.6591
_exptl_absorpt_correction_type integration
_exptl_absorpt_process_details '(Bruker, 2001)'
_exptl_crystal_colour colorless
_exptl_crystal_density_diffrn 1.221
_exptl_crystal_description prism
_exptl_crystal_F_000 1680
_exptl_crystal_id MesGa(CN)3(Et4N)
_exptl_crystal_preparation
; 
The data crystal was mounted using oil (Parantone-N, Exxon) to a 
0.3 mm cryo-loop (Hampton Research) with the (0 1 0) scattering 
planes roughly normal to the spindle axis. 
;
_exptl_crystal_size_max 0.36
_exptl_crystal_size_mid 0.24
_exptl_crystal_size_min 0.22
_refine_diff_density_max 0.381
_refine_diff_density_min -0.225
_refine_diff_density_rms 0.046
_refine_ls_extinction_coef 0.0014(2)
_refine_ls_extinction_expression Fc^*^=kFc[1+0.001xFc^2^\l^3^/sin(2\q)]^-1/4^
_refine_ls_extinction_method SHELXL
_refine_ls_goodness_of_fit_ref 1.021
_refine_ls_hydrogen_treatment noref
_refine_ls_matrix_type full
_refine_ls_number_parameters 234
_refine_ls_number_reflns 3967
_refine_ls_number_restraints 0
_refine_ls_restrained_S_all 1.021
_refine_ls_R_factor_all 0.0488
_refine_ls_R_factor_gt 0.0285
_refine_ls_shift/su_max 0.001
_refine_ls_shift/su_mean 0.000
_refine_ls_structure_factor_coef Fsqd
_refine_ls_weighting_details 'calc w=1/[\s^2^(Fo^2^)+(0.0502P)^2^+0.3924P] where P=(Fo^2^+2Fc^2^)/3'
_refine_ls_weighting_scheme calc
_refine_ls_wR_factor_gt 0.0779
_refine_ls_wR_factor_ref 0.0850
_reflns_number_gt 2764
_reflns_number_total 3967
_reflns_threshold_expression >2sigma(I)
_cod_data_source_file ic0506153si20050421_113331.cif
_cod_data_source_block MesGa(CN)3(Et4N)
_cod_depositor_comments
;
The following automatic conversions were performed:
'_symmetry_cell_setting' value 'Orthorhombic' changed to 'orthorhombic'
according to '/home/saulius/struct/CIF-dictionaries/cif_core.dic'
dictionary named 'cif_core.dic' version 2.4.1 from 2010-06-29.

Automatic conversion script
Id: cif_fix_enum 1527 2010-12-29 10:47:43Z saulius 
;
_cod_original_cell_volume 4320.5(16)
_cod_original_sg_symbol_Hall '-P 2ac 2ab '
_cod_original_sg_symbol_H-M 'P b c a '
_cod_database_code 4309521

loop_
_symmetry_equiv_pos_as_xyz
'x, y, z'
'-x+1/2, -y, z+1/2'
'-x, y+1/2, -z+1/2'
'x+1/2, -y+1/2, -z'
'-x, -y, -z'
'x-1/2, y, -z-1/2'
'x, -y-1/2, z-1/2'
'-x-1/2, y-1/2, z'

loop_
_atom_site_label
_atom_site_type_symbol
_atom_site_fract_x
_atom_site_fract_y
_atom_site_fract_z
_atom_site_U_iso_or_equiv
_atom_site_adp_type
_atom_site_occupancy
_atom_site_symmetry_multiplicity
_atom_site_calc_flag
_atom_site_refinement_flags
_atom_site_disorder_assembly
_atom_site_disorder_group
Ga1 Ga 0.996565(19) 0.438897(13) 0.375246(8) 0.03546(10) Uani 1 1 d . . .
C1 C 0.9609(2) 0.35021(14) 0.42766(8) 0.0407(5) Uani 1 1 d . . .
C2 C 1.0681(2) 0.37162(13) 0.31702(8) 0.0412(5) Uani 1 1 d . . .
C3 C 1.1543(2) 0.49956(13) 0.40028(8) 0.0379(5) Uani 1 1 d . . .
C4 C 0.84390(19) 0.50842(12) 0.36264(8) 0.0365(5) Uani 1 1 d . . .
C5 C 0.7864(2) 0.51798(12) 0.31372(7) 0.0390(5) Uani 1 1 d . . .
C6 C 0.6705(2) 0.56039(12) 0.30948(9) 0.0447(5) Uani 1 1 d . . .
H6A H 0.6330 0.5668 0.2762 0.054 Uiso 1 1 calc R . .
C7 C 0.6076(2) 0.59365(12) 0.35203(9) 0.0443(5) Uani 1 1 d . . .
C8 C 0.6670(2) 0.58627(12) 0.39955(9) 0.0444(5) Uani 1 1 d . . .
H8A H 0.6272 0.6105 0.4290 0.053 Uiso 1 1 calc R . .
C9 C 0.7832(2) 0.54462(12) 0.40593(8) 0.0391(5) Uani 1 1 d . . .
N1 N 0.9347(2) 0.29814(13) 0.45576(8) 0.0583(5) Uani 1 1 d . . .
N2 N 1.11129(19) 0.33214(13) 0.28530(7) 0.0582(5) Uani 1 1 d . . .
N3 N 1.2379(2) 0.53081(14) 0.41478(9) 0.0725(6) Uani 1 1 d . . .
N4 N 0.49378(14) 0.29052(10) 0.38202(6) 0.0336(4) Uani 1 1 d . . .
C10 C 0.8453(2) 0.48274(15) 0.26500(8) 0.0531(6) Uani 1 1 d . . .
H10A H 0.8004 0.5052 0.2348 0.080 Uiso 1 1 calc R . .
H10B H 0.8379 0.4217 0.2653 0.080 Uiso 1 1 calc R . .
H10C H 0.9359 0.4985 0.2633 0.080 Uiso 1 1 calc R . .
C11 C 0.4809(2) 0.63756(17) 0.34638(11) 0.0608(7) Uani 1 1 d . . .
H11A H 0.4754 0.6630 0.3120 0.091 Uiso 1 1 calc R . .
H11B H 0.4735 0.6812 0.3728 0.091 Uiso 1 1 calc R . .
H11C H 0.4112 0.5971 0.3507 0.091 Uiso 1 1 calc R . .
C12 C 0.8420(2) 0.54092(14) 0.45907(8) 0.0511(6) Uani 1 1 d . . .
H12A H 0.7946 0.5779 0.4825 0.077 Uiso 1 1 calc R . .
H12B H 0.9315 0.5591 0.4573 0.077 Uiso 1 1 calc R . .
H12C H 0.8381 0.4834 0.4721 0.077 Uiso 1 1 calc R . .
C13 C 0.5639(3) 0.38147(15) 0.45829(9) 0.0624(7) Uani 1 1 d . . .
H13A H 0.5655 0.4396 0.4703 0.094 Uiso 1 1 calc R . .
H13B H 0.6515 0.3594 0.4573 0.094 Uiso 1 1 calc R . .
H13C H 0.5121 0.3478 0.4820 0.094 Uiso 1 1 calc R . .
C14 C 0.5061(2) 0.37784(13) 0.40434(9) 0.0465(5) Uani 1 1 d . . .
H14A H 0.4201 0.4037 0.4054 0.056 Uiso 1 1 calc R . .
H14B H 0.5598 0.4118 0.3808 0.056 Uiso 1 1 calc R . .
C15 C 0.7157(2) 0.29178(13) 0.34074(8) 0.0473(5) Uani 1 1 d . . .
H15A H 0.7987 0.2632 0.3418 0.071 Uiso 1 1 calc R . .
H15B H 0.7267 0.3503 0.3511 0.071 Uiso 1 1 calc R . .
H15C H 0.6813 0.2894 0.3055 0.071 Uiso 1 1 calc R . .
C16 C 0.62408(19) 0.24934(12) 0.37731(7) 0.0394(5) Uani 1 1 d . . .
H16A H 0.6639 0.2474 0.4120 0.047 Uiso 1 1 calc R . .
H16B H 0.6117 0.1909 0.3657 0.047 Uiso 1 1 calc R . .
C17 C 0.2800(2) 0.26587(16) 0.42746(9) 0.0617(7) Uani 1 1 d . . .
H17A H 0.2359 0.2262 0.4502 0.092 Uiso 1 1 calc R . .
H17B H 0.2331 0.2706 0.3948 0.092 Uiso 1 1 calc R . .
H17C H 0.2840 0.3207 0.4443 0.092 Uiso 1 1 calc R . .
C18 C 0.4143(2) 0.23504(13) 0.41689(8) 0.0453(5) Uani 1 1 d . . .
H18A H 0.4087 0.1789 0.4010 0.054 Uiso 1 1 calc R . .
H18B H 0.4595 0.2289 0.4503 0.054 Uiso 1 1 calc R . .
C19 C 0.4315(2) 0.29990(14) 0.32945(8) 0.0469(5) Uani 1 1 d . . .
H19A H 0.3485 0.3288 0.3339 0.056 Uiso 1 1 calc R . .
H19B H 0.4865 0.3362 0.3078 0.056 Uiso 1 1 calc R . .
C20 C 0.4084(3) 0.21927(17) 0.30081(9) 0.0695(8) Uani 1 1 d . . .
H20A H 0.3691 0.2314 0.2672 0.104 Uiso 1 1 calc R . .
H20B H 0.3509 0.1836 0.3211 0.104 Uiso 1 1 calc R . .
H20C H 0.4901 0.1904 0.2955 0.104 Uiso 1 1 calc R . .

loop_
_atom_site_aniso_label
_atom_site_aniso_U_11
_atom_site_aniso_U_22
_atom_site_aniso_U_33
_atom_site_aniso_U_23
_atom_site_aniso_U_13
_atom_site_aniso_U_12
Ga1 0.03793(16) 0.03638(15) 0.03206(15) 0.00167(9) 0.00152(10) 0.00089(10)
C1 0.0448(12) 0.0440(13) 0.0332(11) 0.0009(10) 0.0007(9) 0.0025(10)
C2 0.0423(13) 0.0458(12) 0.0355(12) 0.0031(10) 0.0002(10) 0.0033(11)
C3 0.0380(13) 0.0357(12) 0.0400(12) -0.0039(9) -0.0066(10) 0.0007(9)
C4 0.0388(11) 0.0314(11) 0.0394(12) 0.0039(9) 0.0026(9) -0.0027(9)
C5 0.0422(12) 0.0364(11) 0.0384(12) 0.0064(9) 0.0018(9) -0.0017(10)
C6 0.0455(13) 0.0413(12) 0.0473(13) 0.0097(10) -0.0036(10) -0.0002(10)
C7 0.0407(12) 0.0319(11) 0.0603(15) 0.0058(10) 0.0051(11) -0.0009(10)
C8 0.0472(13) 0.0329(11) 0.0532(14) -0.0027(10) 0.0127(11) -0.0006(10)
C9 0.0454(12) 0.0310(11) 0.0408(12) -0.0013(9) 0.0048(10) -0.0058(9)
N1 0.0732(14) 0.0570(12) 0.0446(11) 0.0084(10) 0.0010(10) -0.0006(11)
N2 0.0615(13) 0.0691(14) 0.0440(12) -0.0034(10) 0.0047(10) 0.0093(11)
N3 0.0710(16) 0.0682(15) 0.0782(16) 0.0052(13) 0.0087(14) -0.0047(13)
N4 0.0375(10) 0.0306(9) 0.0326(9) 0.0054(7) -0.0009(7) 0.0015(7)
C10 0.0569(14) 0.0678(16) 0.0346(12) 0.0054(11) 0.0006(11) 0.0099(12)
C11 0.0441(14) 0.0526(15) 0.086(2) 0.0012(14) 0.0039(12) 0.0068(11)
C12 0.0599(15) 0.0525(14) 0.0409(13) -0.0098(10) 0.0042(11) 0.0014(12)
C13 0.0803(18) 0.0574(15) 0.0497(14) -0.0151(12) 0.0074(13) -0.0171(14)
C14 0.0544(14) 0.0316(11) 0.0534(14) -0.0010(10) 0.0081(11) 0.0026(10)
C15 0.0383(12) 0.0559(14) 0.0478(13) 0.0051(11) 0.0014(10) 0.0031(10)
C16 0.0406(12) 0.0367(12) 0.0407(12) 0.0019(9) -0.0047(9) 0.0084(9)
C17 0.0492(14) 0.0769(18) 0.0589(15) 0.0081(13) 0.0099(12) -0.0070(13)
C18 0.0491(13) 0.0430(12) 0.0438(13) 0.0082(10) 0.0018(10) -0.0080(10)
C19 0.0435(13) 0.0601(14) 0.0371(12) 0.0080(10) -0.0067(10) 0.0059(11)
C20 0.0710(18) 0.091(2) 0.0464(14) -0.0134(14) -0.0122(12) -0.0116(15)

loop_
_atom_type_symbol
_atom_type_description
_atom_type_scat_dispersion_real
_atom_type_scat_dispersion_imag
_atom_type_scat_source
C C 0.0033 0.0016 'International Tables Vol C Tables 4.2.6.8 and 6.1.1.4'
H H 0.0000 0.0000 'International Tables Vol C Tables 4.2.6.8 and 6.1.1.4'
N N 0.0061 0.0033 'International Tables Vol C Tables 4.2.6.8 and 6.1.1.4'
Ga Ga 0.2307 1.6083 'International Tables Vol C Tables 4.2.6.8 and 6.1.1.4'

loop_
_exptl_crystal_face_index_h
_exptl_crystal_face_index_k
_exptl_crystal_face_index_l
_exptl_crystal_face_perp_dist
1.00 1.00 -1.00 0.1700
-1.00 -1.00 1.00 0.1700
1.00 -1.00 1.00 0.1100
-1.00 1.00 -1.00 0.1100
0.00 1.00 0.00 0.1800
0.00 -1.00 0.00 0.1800
0.00 0.00 1.00 0.1200
0.00 0.00 -1.00 0.1200

loop_
_geom_angle_atom_site_label_1
_geom_angle_atom_site_label_2
_geom_angle_atom_site_label_3
_geom_angle
_geom_angle_site_symmetry_1
_geom_angle_site_symmetry_3
_geom_angle_publ_flag
C4 Ga1 C2 118.82(8) . . ?
C4 Ga1 C1 111.24(8) . . ?
C2 Ga1 C1 101.47(9) . . ?
C4 Ga1 C3 116.22(9) . . ?
C2 Ga1 C3 101.30(9) . . ?
C1 Ga1 C3 106.03(9) . . ?
N1 C1 Ga1 176.0(2) . . ?
N2 C2 Ga1 177.5(2) . . ?
N3 C3 Ga1 178.1(2) . . ?
C5 C4 C9 118.49(19) . . ?
C5 C4 Ga1 123.67(15) . . ?
C9 C4 Ga1 117.61(15) . . ?
C6 C5 C4 119.60(19) . . ?
C6 C5 C10 118.05(19) . . ?
C4 C5 C10 122.34(19) . . ?
C7 C6 C5 122.4(2) . . ?
C7 C6 H6A 118.8 . . ?
C5 C6 H6A 118.8 . . ?
C8 C7 C6 117.4(2) . . ?
C8 C7 C11 121.4(2) . . ?
C6 C7 C11 121.2(2) . . ?
C7 C8 C9 122.5(2) . . ?
C7 C8 H8A 118.8 . . ?
C9 C8 H8A 118.8 . . ?
C8 C9 C4 119.5(2) . . ?
C8 C9 C12 118.77(19) . . ?
C4 C9 C12 121.67(19) . . ?
C18 N4 C19 110.96(15) . . ?
C18 N4 C16 106.57(15) . . ?
C19 N4 C16 110.85(15) . . ?
C18 N4 C14 111.09(15) . . ?
C19 N4 C14 106.67(15) . . ?
C16 N4 C14 110.75(14) . . ?
C5 C10 H10A 109.5 . . ?
C5 C10 H10B 109.5 . . ?
H10A C10 H10B 109.5 . . ?
C5 C10 H10C 109.5 . . ?
H10A C10 H10C 109.5 . . ?
H10B C10 H10C 109.5 . . ?
C7 C11 H11A 109.5 . . ?
C7 C11 H11B 109.5 . . ?
H11A C11 H11B 109.5 . . ?
C7 C11 H11C 109.5 . . ?
H11A C11 H11C 109.5 . . ?
H11B C11 H11C 109.5 . . ?
C9 C12 H12A 109.5 . . ?
C9 C12 H12B 109.5 . . ?
H12A C12 H12B 109.5 . . ?
C9 C12 H12C 109.5 . . ?
H12A C12 H12C 109.5 . . ?
H12B C12 H12C 109.5 . . ?
C14 C13 H13A 109.5 . . ?
C14 C13 H13B 109.5 . . ?
H13A C13 H13B 109.5 . . ?
C14 C13 H13C 109.5 . . ?
H13A C13 H13C 109.5 . . ?
H13B C13 H13C 109.5 . . ?
N4 C14 C13 114.70(17) . . ?
N4 C14 H14A 108.6 . . ?
C13 C14 H14A 108.6 . . ?
N4 C14 H14B 108.6 . . ?
C13 C14 H14B 108.6 . . ?
H14A C14 H14B 107.6 . . ?
C16 C15 H15A 109.5 . . ?
C16 C15 H15B 109.5 . . ?
H15A C15 H15B 109.5 . . ?
C16 C15 H15C 109.5 . . ?
H15A C15 H15C 109.5 . . ?
H15B C15 H15C 109.5 . . ?
C15 C16 N4 115.11(16) . . ?
C15 C16 H16A 108.5 . . ?
N4 C16 H16A 108.5 . . ?
C15 C16 H16B 108.5 . . ?
N4 C16 H16B 108.5 . . ?
H16A C16 H16B 107.5 . . ?
C18 C17 H17A 109.5 . . ?
C18 C17 H17B 109.5 . . ?
H17A C17 H17B 109.5 . . ?
C18 C17 H17C 109.5 . . ?
H17A C17 H17C 109.5 . . ?
H17B C17 H17C 109.5 . . ?
C17 C18 N4 115.17(17) . . ?
C17 C18 H18A 108.5 . . ?
N4 C18 H18A 108.5 . . ?
C17 C18 H18B 108.5 . . ?
N4 C18 H18B 108.5 . . ?
H18A C18 H18B 107.5 . . ?
C20 C19 N4 115.17(18) . . ?
C20 C19 H19A 108.5 . . ?
N4 C19 H19A 108.5 . . ?
C20 C19 H19B 108.5 . . ?
N4 C19 H19B 108.5 . . ?
H19A C19 H19B 107.5 . . ?
C19 C20 H20A 109.5 . . ?
C19 C20 H20B 109.5 . . ?
H20A C20 H20B 109.5 . . ?
C19 C20 H20C 109.5 . . ?
H20A C20 H20C 109.5 . . ?
H20B C20 H20C 109.5 . . ?

loop_
_geom_bond_atom_site_label_1
_geom_bond_atom_site_label_2
_geom_bond_distance
_geom_bond_site_symmetry_2
_geom_bond_publ_flag
Ga1 C4 1.971(2) . ?
Ga1 C2 1.996(2) . ?
Ga1 C1 1.997(2) . ?
Ga1 C3 2.019(2) . ?
C1 N1 1.139(3) . ?
C2 N2 1.130(3) . ?
C3 N3 1.074(3) . ?
C4 C5 1.409(3) . ?
C4 C9 1.411(3) . ?
C5 C6 1.392(3) . ?
C5 C10 1.511(3) . ?
C6 C7 1.387(3) . ?
C6 H6A 0.9500 . ?
C7 C8 1.382(3) . ?
C7 C11 1.506(3) . ?
C8 C9 1.394(3) . ?
C8 H8A 0.9500 . ?
C9 C12 1.506(3) . ?
N4 C18 1.513(2) . ?
N4 C19 1.515(2) . ?
N4 C16 1.517(2) . ?
N4 C14 1.517(3) . ?
C10 H10A 0.9800 . ?
C10 H10B 0.9800 . ?
C10 H10C 0.9800 . ?
C11 H11A 0.9800 . ?
C11 H11B 0.9800 . ?
C11 H11C 0.9800 . ?
C12 H12A 0.9800 . ?
C12 H12B 0.9800 . ?
C12 H12C 0.9800 . ?
C13 C14 1.522(3) . ?
C13 H13A 0.9800 . ?
C13 H13B 0.9800 . ?
C13 H13C 0.9800 . ?
C14 H14A 0.9900 . ?
C14 H14B 0.9900 . ?
C15 C16 1.507(3) . ?
C15 H15A 0.9800 . ?
C15 H15B 0.9800 . ?
C15 H15C 0.9800 . ?
C16 H16A 0.9900 . ?
C16 H16B 0.9900 . ?
C17 C18 1.511(3) . ?
C17 H17A 0.9800 . ?
C17 H17B 0.9800 . ?
C17 H17C 0.9800 . ?
C18 H18A 0.9900 . ?
C18 H18B 0.9900 . ?
C19 C20 1.507(3) . ?
C19 H19A 0.9900 . ?
C19 H19B 0.9900 . ?
C20 H20A 0.9800 . ?
C20 H20B 0.9800 . ?
C20 H20C 0.9800 . ?
